data_4074597
loop_
_publ_author_name
'Scriban, Corina'
'Wicht, Denyce K.'
'Glueck, David S.'
'Zakharov, Lev N.'
'Golen, James A.'
'Rheingold, Arnold L.'

_publ_section_title
;
 Platinum(II) Phosphido Complexes as Metalloligands. Structural and
 Spectroscopic Consequences of Conversion from Terminal to Bridging
 Coordination
;
_journal_issue 14
_journal_name_full Organometallics
_journal_page_first 3370
_journal_paper_doi 10.1021/om050149p
_journal_volume 25
_journal_year 2006
_chemical_formula_moiety 'C37 H41 O P3 Pt , H2 O '
_chemical_formula_sum 'C37 H43 O2 P3 Pt'
_chemical_formula_weight 807.71
_chemical_name_systematic
; 
 ? 
;
_space_group_IT_number 14
_symmetry_cell_setting monoclinic
_symmetry_space_group_name_Hall '-P 2yn'
_symmetry_space_group_name_H-M 'P 1 21/n 1'
_atom_sites_solution_hydrogens geom
_atom_sites_solution_primary direct
_atom_sites_solution_secondary difmap
_audit_creation_method SHELXL-97
_cell_angle_alpha 90.00
_cell_angle_beta 97.384(4)
_cell_angle_gamma 90.00
_cell_formula_units_Z 4
_cell_length_a 9.446(2)
_cell_length_b 14.982(3)
_cell_length_c 25.135(6)
_cell_measurement_reflns_used 6878
_cell_measurement_temperature 213(2)
_cell_measurement_theta_max 28.15
_cell_measurement_theta_min 2.56
_cell_volume 3527.6(13)
_computing_cell_refinement 'Bruker SMART'
_computing_data_collection 'Bruker SMART'
_computing_data_reduction 'Bruker SAINT'
_computing_molecular_graphics 'Bruker SHELXTL'
_computing_publication_material 'Bruker SHELXTL'
_computing_structure_refinement 'SHELXL-97 (Sheldrick, 1997)'
_computing_structure_solution 'SHELXS-97 (Sheldrick, 1990)'
_diffrn_ambient_temperature 213(2)
_diffrn_measured_fraction_theta_full 0.939
_diffrn_measured_fraction_theta_max 0.939
_diffrn_measurement_device_type 'CCD area detector'
_diffrn_measurement_method 'phi and omega scans'
_diffrn_radiation_monochromator graphite
_diffrn_radiation_source 'fine-focus sealed tube'
_diffrn_radiation_type MoK\a
_diffrn_radiation_wavelength 0.71073
_diffrn_reflns_av_R_equivalents 0.0325
_diffrn_reflns_av_sigmaI/netI 0.0360
_diffrn_reflns_limit_h_max 11
_diffrn_reflns_limit_h_min -12
_diffrn_reflns_limit_k_max 19
_diffrn_reflns_limit_k_min -19
_diffrn_reflns_limit_l_max 32
_diffrn_reflns_limit_l_min -33
_diffrn_reflns_number 26401
_diffrn_reflns_theta_full 28.29
_diffrn_reflns_theta_max 28.29
_diffrn_reflns_theta_min 2.13
_exptl_absorpt_coefficient_mu 4.144
_exptl_absorpt_correction_T_max 0.6615
_exptl_absorpt_correction_T_min 0.4765
_exptl_absorpt_correction_type multi-scan
_exptl_absorpt_process_details sadabs
_exptl_crystal_colour COLORLESS
_exptl_crystal_density_diffrn 1.521
_exptl_crystal_density_method 'not measured'
_exptl_crystal_description BLOCK
_exptl_crystal_F_000 1616
_exptl_crystal_size_max 0.20
_exptl_crystal_size_mid 0.15
_exptl_crystal_size_min 0.10
_refine_diff_density_max 1.857
_refine_diff_density_min -0.503
_refine_diff_density_rms 0.100
_refine_ls_extinction_method none
_refine_ls_goodness_of_fit_ref 1.001
_refine_ls_hydrogen_treatment constr
_refine_ls_matrix_type full
_refine_ls_number_parameters 391
_refine_ls_number_reflns 8236
_refine_ls_number_restraints 0
_refine_ls_restrained_S_all 1.001
_refine_ls_R_factor_all 0.0436
_refine_ls_R_factor_gt 0.0337
_refine_ls_shift/su_max 0.016
_refine_ls_shift/su_mean 0.000
_refine_ls_structure_factor_coef Fsqd
_refine_ls_weighting_details 'calc w=1/[\s^2^(Fo^2^)+(0.0512P)^2^+1.8417P] where P=(Fo^2^+2Fc^2^)/3'
_refine_ls_weighting_scheme calc
_refine_ls_wR_factor_gt 0.0850
_refine_ls_wR_factor_ref 0.0899
_reflns_number_gt 6903
_reflns_number_total 8236
_reflns_threshold_expression >2sigma(I)
_cod_data_source_file om050149psi20060417_114950.cif
_cod_data_source_block glu216
_cod_depositor_comments
;
The following automatic conversions were performed:

'_symmetry_cell_setting' value 'Monoclinic' changed to 'monoclinic'
according to /home/saulius/struct/CIF-dictionaries/cif_core.dic
dictionary named 'cif_core.dic' version 2.4.1 from 2010-06-29.

Automatic conversion script
Id: cif_fix_values 1715 2011-07-08 13:25:40Z adriana 
;
_cod_original_cell_volume 3527.7(14)
_cod_original_sg_symbol_H-M P2(1)/n
_cod_database_code 4074597

loop_
_symmetry_equiv_pos_as_xyz
'x, y, z'
'-x+1/2, y+1/2, -z+1/2'
'-x, -y, -z'
'x-1/2, -y-1/2, z-1/2'

loop_
_atom_site_label
_atom_site_type_symbol
_atom_site_fract_x
_atom_site_fract_y
_atom_site_fract_z
_atom_site_U_iso_or_equiv
_atom_site_adp_type
_atom_site_occupancy
_atom_site_symmetry_multiplicity
_atom_site_calc_flag
_atom_site_refinement_flags
Pt1 Pt 0.564505(15) 0.290964(9) 0.802395(5) 0.03713(6) Uani 1 1 d .
P1 P 0.64540(11) 0.35863(7) 0.73021(4) 0.0429(2) Uani 1 1 d .
P2 P 0.58163(11) 0.43020(7) 0.83966(4) 0.0379(2) Uani 1 1 d .
P3 P 0.48115(13) 0.21164(7) 0.87100(5) 0.0477(3) Uani 1 1 d .
O1 O 0.3339(4) 0.1693(3) 0.85593(14) 0.0724(10) Uani 1 1 d .
O2 O 0.2168(4) 0.0428(3) 0.78969(15) 0.0803(11) Uani 1 1 d .
H2C H 0.1660 0.0461 0.8152 0.096 Uiso 1 1 d R
H2B H 0.2802 0.0833 0.7949 0.096 Uiso 1 1 d R
C1 C 0.5583(5) 0.3344(3) 0.66254(16) 0.0504(10) Uani 1 1 d .
C2 C 0.4321(5) 0.3768(4) 0.64364(19) 0.0625(12) Uani 1 1 d .
H2A H 0.3922 0.4192 0.6650 0.075 Uiso 1 1 calc R
C3 C 0.3648(7) 0.3561(4) 0.5929(2) 0.0789(17) Uani 1 1 d .
H3A H 0.2798 0.3854 0.5795 0.095 Uiso 1 1 calc R
C4 C 0.4212(8) 0.2931(4) 0.5620(2) 0.081(2) Uani 1 1 d .
H4A H 0.3746 0.2794 0.5276 0.098 Uiso 1 1 calc R
C5 C 0.5448(8) 0.2502(5) 0.5811(2) 0.0814(18) Uani 1 1 d .
H5A H 0.5822 0.2066 0.5599 0.098 Uiso 1 1 calc R
C6 C 0.6158(6) 0.2704(4) 0.6315(2) 0.0660(14) Uani 1 1 d .
H6A H 0.7015 0.2411 0.6444 0.079 Uiso 1 1 calc R
C7 C 0.8336(5) 0.3365(3) 0.72809(19) 0.0549(11) Uani 1 1 d .
C8 C 0.9101(6) 0.3862(5) 0.6953(2) 0.0795(17) Uani 1 1 d .
H8A H 0.8651 0.4318 0.6736 0.095 Uiso 1 1 calc R
C9 C 1.0549(7) 0.3680(6) 0.6947(3) 0.098(2) Uani 1 1 d .
H9A H 1.1071 0.4018 0.6724 0.118 Uiso 1 1 calc R
C10 C 1.1213(7) 0.3026(6) 0.7256(4) 0.101(3) Uani 1 1 d .
H10A H 1.2181 0.2904 0.7237 0.121 Uiso 1 1 calc R
C11 C 1.0481(7) 0.2532(5) 0.7602(3) 0.101(2) Uani 1 1 d .
H11A H 1.0950 0.2097 0.7830 0.121 Uiso 1 1 calc R
C12 C 0.9020(6) 0.2704(4) 0.7600(3) 0.0772(16) Uani 1 1 d .
H12A H 0.8496 0.2362 0.7820 0.093 Uiso 1 1 calc R
C13 C 0.6300(5) 0.4799(3) 0.73774(16) 0.0483(10) Uani 1 1 d .
H13A H 0.6910 0.5106 0.7148 0.058 Uiso 1 1 calc R
H13B H 0.5311 0.4988 0.7270 0.058 Uiso 1 1 calc R
C14 C 0.6764(5) 0.5036(3) 0.79674(15) 0.0455(9) Uani 1 1 d .
H14A H 0.6538 0.5661 0.8032 0.055 Uiso 1 1 calc R
H14B H 0.7798 0.4955 0.8054 0.055 Uiso 1 1 calc R
C15 C 0.6887(4) 0.4413(3) 0.90450(15) 0.0404(8) Uani 1 1 d .
C16 C 0.8193(5) 0.3970(3) 0.91144(17) 0.0489(10) Uani 1 1 d .
H16A H 0.8510 0.3678 0.8820 0.059 Uiso 1 1 calc R
C17 C 0.9030(5) 0.3949(3) 0.9606(2) 0.0623(12) Uani 1 1 d .
H17A H 0.9912 0.3650 0.9644 0.075 Uiso 1 1 calc R
C18 C 0.8571(5) 0.4364(3) 1.00376(18) 0.0610(12) Uani 1 1 d .
H18A H 0.9136 0.4341 1.0374 0.073 Uiso 1 1 calc R
C19 C 0.7300(5) 0.4812(3) 0.99855(17) 0.0572(11) Uani 1 1 d .
H19A H 0.7004 0.5104 1.0283 0.069 Uiso 1 1 calc R
C20 C 0.6436(5) 0.4837(3) 0.94871(16) 0.0486(10) Uani 1 1 d .
H20A H 0.5556 0.5138 0.9452 0.058 Uiso 1 1 calc R
C21 C 0.4117(4) 0.4852(3) 0.84448(15) 0.0436(9) Uani 1 1 d .
C22 C 0.3998(6) 0.5759(3) 0.85424(18) 0.0579(12) Uani 1 1 d .
H22A H 0.4814 0.6124 0.8586 0.070 Uiso 1 1 calc R
C23 C 0.2649(7) 0.6125(4) 0.85747(19) 0.0720(16) Uani 1 1 d .
H23A H 0.2563 0.6738 0.8644 0.086 Uiso 1 1 calc R
C24 C 0.1456(6) 0.5602(5) 0.8508(2) 0.0747(17) Uani 1 1 d .
H24A H 0.0557 0.5855 0.8534 0.090 Uiso 1 1 calc R
C25 C 0.1567(5) 0.4717(4) 0.8403(2) 0.0673(14) Uani 1 1 d .
H25A H 0.0740 0.4362 0.8349 0.081 Uiso 1 1 calc R
C26 C 0.2888(5) 0.4334(3) 0.83738(17) 0.0511(10) Uani 1 1 d .
H26A H 0.2954 0.3719 0.8306 0.061 Uiso 1 1 calc R
C27 C 0.6096(6) 0.1253(3) 0.89527(19) 0.0626(13) Uani 1 1 d .
C28 C 0.5591(9) 0.0456(4) 0.9138(3) 0.096(2) Uani 1 1 d .
H28A H 0.4605 0.0346 0.9115 0.115 Uiso 1 1 calc R
C29 C 0.6580(13) -0.0182(5) 0.9362(3) 0.137(4) Uani 1 1 d .
H29A H 0.6262 -0.0719 0.9499 0.165 Uiso 1 1 calc R
C30 C 0.8057(13) -0.0013(7) 0.9380(3) 0.141(4) Uani 1 1 d .
H30A H 0.8717 -0.0440 0.9532 0.170 Uiso 1 1 calc R
C31 C 0.8541(9) 0.0759(5) 0.9180(3) 0.110(3) Uani 1 1 d .
H31A H 0.9525 0.0860 0.9187 0.132 Uiso 1 1 calc R
C32 C 0.7554(7) 0.1392(4) 0.8967(2) 0.0746(15) Uani 1 1 d .
H32A H 0.7881 0.1927 0.8829 0.089 Uiso 1 1 calc R
C33 C 0.4795(5) 0.2739(3) 0.93343(16) 0.0442(9) Uani 1 1 d .
H33A H 0.5780 0.2901 0.9471 0.053 Uiso 1 1 calc R
H33B H 0.4266 0.3296 0.9253 0.053 Uiso 1 1 calc R
C34 C 0.4140(7) 0.2251(3) 0.9781(2) 0.0656(14) Uani 1 1 d .
H34A H 0.4450 0.1619 0.9793 0.079 Uiso 1 1 calc R
C35 C 0.2457(10) 0.2295(7) 0.9647(4) 0.137(3) Uani 1 1 d .
H35A H 0.2023 0.1964 0.9916 0.206 Uiso 1 1 calc R
H35B H 0.2169 0.2036 0.9296 0.206 Uiso 1 1 calc R
H35C H 0.2149 0.2913 0.9647 0.206 Uiso 1 1 calc R
C36 C 0.4603(10) 0.2684(5) 1.0322(2) 0.105(3) Uani 1 1 d .
H36A H 0.5636 0.2676 1.0396 0.158 Uiso 1 1 calc R
H36B H 0.4201 0.2356 1.0599 0.158 Uiso 1 1 calc R
H36C H 0.4267 0.3296 1.0315 0.158 Uiso 1 1 calc R
C37 C 0.5500(5) 0.1671(3) 0.76213(18) 0.0550(11) Uani 1 1 d .
H37A H 0.6147 0.1667 0.7351 0.083 Uiso 1 1 calc R
H37B H 0.4530 0.1581 0.7451 0.083 Uiso 1 1 calc R
H37C H 0.5757 0.1195 0.7877 0.083 Uiso 1 1 calc R

loop_
_atom_site_aniso_label
_atom_site_aniso_U_11
_atom_site_aniso_U_22
_atom_site_aniso_U_33
_atom_site_aniso_U_23
_atom_site_aniso_U_13
_atom_site_aniso_U_12
Pt1 0.04038(10) 0.03489(9) 0.03811(9) -0.00465(6) 0.01262(6) -0.00323(6)
P1 0.0471(6) 0.0444(6) 0.0405(5) -0.0068(4) 0.0181(4) -0.0090(4)
P2 0.0427(5) 0.0361(5) 0.0369(5) -0.0045(4) 0.0122(4) -0.0026(4)
P3 0.0562(7) 0.0404(6) 0.0499(6) 0.0009(5) 0.0201(5) -0.0053(5)
O1 0.075(2) 0.079(2) 0.067(2) -0.0152(19) 0.0215(17) -0.032(2)
O2 0.075(2) 0.078(3) 0.089(3) -0.015(2) 0.016(2) -0.022(2)
C1 0.061(3) 0.056(3) 0.038(2) -0.0054(19) 0.0209(18) -0.023(2)
C2 0.066(3) 0.071(3) 0.051(2) -0.006(2) 0.009(2) -0.014(3)
C3 0.088(4) 0.087(4) 0.059(3) -0.001(3) -0.002(3) -0.022(3)
C4 0.107(5) 0.093(5) 0.044(3) -0.007(3) 0.009(3) -0.045(4)
C5 0.108(5) 0.084(4) 0.060(3) -0.028(3) 0.041(3) -0.034(4)
C6 0.079(4) 0.070(3) 0.053(3) -0.017(2) 0.026(2) -0.024(3)
C7 0.048(2) 0.061(3) 0.060(3) -0.021(2) 0.021(2) -0.008(2)
C8 0.063(3) 0.089(4) 0.094(4) -0.019(3) 0.038(3) -0.021(3)
C9 0.066(4) 0.118(6) 0.120(6) -0.024(5) 0.048(4) -0.028(4)
C10 0.054(4) 0.124(6) 0.129(7) -0.056(5) 0.033(4) -0.010(4)
C11 0.066(4) 0.104(5) 0.136(7) -0.020(5) 0.028(4) 0.024(4)
C12 0.058(3) 0.076(4) 0.101(5) -0.011(3) 0.024(3) 0.008(3)
C13 0.059(3) 0.042(2) 0.045(2) 0.0031(18) 0.0156(18) -0.0077(19)
C14 0.055(2) 0.039(2) 0.045(2) -0.0064(17) 0.0173(18) -0.0092(18)
C15 0.045(2) 0.037(2) 0.0395(19) -0.0010(16) 0.0084(16) -0.0053(16)
C16 0.050(2) 0.051(3) 0.048(2) -0.0011(19) 0.0136(18) -0.0002(19)
C17 0.050(3) 0.068(3) 0.067(3) 0.008(2) 0.002(2) 0.007(2)
C18 0.056(3) 0.078(3) 0.047(2) 0.000(2) -0.004(2) -0.003(2)
C19 0.067(3) 0.065(3) 0.041(2) -0.009(2) 0.011(2) -0.006(2)
C20 0.049(2) 0.052(3) 0.046(2) -0.0105(19) 0.0104(18) 0.0024(19)
C21 0.054(2) 0.043(2) 0.0346(18) 0.0020(16) 0.0106(16) 0.0097(18)
C22 0.074(3) 0.052(3) 0.049(2) -0.004(2) 0.012(2) 0.013(2)
C23 0.105(5) 0.065(3) 0.048(3) 0.002(2) 0.016(3) 0.042(3)
C24 0.065(3) 0.107(5) 0.053(3) 0.006(3) 0.012(2) 0.045(3)
C25 0.047(3) 0.093(4) 0.062(3) 0.004(3) 0.007(2) 0.022(3)
C26 0.049(2) 0.057(3) 0.048(2) 0.001(2) 0.0093(18) 0.007(2)
C27 0.099(4) 0.041(2) 0.053(3) 0.003(2) 0.028(2) 0.013(2)
C28 0.151(6) 0.047(3) 0.102(5) 0.015(3) 0.066(4) 0.019(4)
C29 0.249(12) 0.057(4) 0.125(7) 0.037(4) 0.096(8) 0.053(6)
C30 0.217(11) 0.118(7) 0.096(5) 0.027(5) 0.044(7) 0.111(8)
C31 0.135(7) 0.099(5) 0.094(5) 0.002(4) 0.006(4) 0.056(5)
C32 0.087(4) 0.062(3) 0.074(3) 0.007(3) 0.007(3) 0.021(3)
C33 0.055(3) 0.038(2) 0.042(2) 0.0030(16) 0.0166(18) 0.0000(17)
C34 0.100(4) 0.047(3) 0.057(3) 0.003(2) 0.038(3) -0.001(2)
C35 0.109(6) 0.188(9) 0.131(7) -0.025(6) 0.078(5) -0.042(6)
C36 0.192(8) 0.077(4) 0.057(3) -0.002(3) 0.053(4) 0.005(5)
C37 0.067(3) 0.045(2) 0.056(3) -0.013(2) 0.019(2) -0.005(2)

loop_
_atom_type_symbol
_atom_type_description
_atom_type_scat_dispersion_real
_atom_type_scat_dispersion_imag
_atom_type_scat_source
C C 0.0033 0.0016 'International Tables Vol C Tables 4.2.6.8 and 6.1.1.4'
H H 0.0000 0.0000 'International Tables Vol C Tables 4.2.6.8 and 6.1.1.4'
O O 0.0106 0.0060 'International Tables Vol C Tables 4.2.6.8 and 6.1.1.4'
P P 0.1023 0.0942 'International Tables Vol C Tables 4.2.6.8 and 6.1.1.4'
Pt Pt -1.7033 8.3905 'International Tables Vol C Tables 4.2.6.8 and 6.1.1.4'

loop_
_geom_angle_atom_site_label_1
_geom_angle_atom_site_label_2
_geom_angle_atom_site_label_3
_geom_angle
C37 Pt1 P2 175.52(13)
C37 Pt1 P1 90.98(13)
P2 Pt1 P1 84.69(4)
C37 Pt1 P3 84.16(13)
P2 Pt1 P3 100.16(4)
P1 Pt1 P3 175.14(4)
C7 P1 C1 105.2(2)
C7 P1 C13 106.0(2)
C1 P1 C13 105.1(2)
C7 P1 Pt1 111.67(17)
C1 P1 Pt1 119.51(14)
C13 P1 Pt1 108.49(14)
C15 P2 C21 107.06(18)
C15 P2 C14 102.35(18)
C21 P2 C14 105.5(2)
C15 P2 Pt1 117.04(13)
C21 P2 Pt1 115.06(14)
C14 P2 Pt1 108.52(13)
O1 P3 C27 109.4(3)
O1 P3 C33 108.4(2)
C27 P3 C33 98.8(2)
O1 P3 Pt1 114.44(15)
C27 P3 Pt1 109.76(17)
C33 P3 Pt1 114.75(14)
H2C O2 H2B 107.4
C6 C1 C2 120.4(4)
C6 C1 P1 119.9(4)
C2 C1 P1 119.6(4)
C3 C2 C1 119.2(5)
C3 C2 H2A 120.4
C1 C2 H2A 120.4
C4 C3 C2 120.7(6)
C4 C3 H3A 119.7
C2 C3 H3A 119.7
C5 C4 C3 120.1(5)
C5 C4 H4A 119.9
C3 C4 H4A 119.9
C4 C5 C6 120.7(6)
C4 C5 H5A 119.7
C6 C5 H5A 119.7
C1 C6 C5 119.0(6)
C1 C6 H6A 120.5
C5 C6 H6A 120.5
C12 C7 C8 119.4(5)
C12 C7 P1 120.1(4)
C8 C7 P1 120.5(4)
C7 C8 C9 119.3(7)
C7 C8 H8A 120.4
C9 C8 H8A 120.4
C10 C9 C8 121.1(7)
C10 C9 H9A 119.4
C8 C9 H9A 119.4
C9 C10 C11 120.9(6)
C9 C10 H10A 119.6
C11 C10 H10A 119.6
C10 C11 C12 117.9(7)
C10 C11 H11A 121.1
C12 C11 H11A 121.1
C7 C12 C11 121.4(7)
C7 C12 H12A 119.3
C11 C12 H12A 119.3
C14 C13 P1 108.2(3)
C14 C13 H13A 110.1
P1 C13 H13A 110.1
C14 C13 H13B 110.1
P1 C13 H13B 110.1
H13A C13 H13B 108.4
C13 C14 P2 109.1(3)
C13 C14 H14A 109.9
P2 C14 H14A 109.9
C13 C14 H14B 109.9
P2 C14 H14B 109.9
H14A C14 H14B 108.3
C16 C15 C20 118.3(4)
C16 C15 P2 116.9(3)
C20 C15 P2 124.5(3)
C17 C16 C15 121.3(4)
C17 C16 H16A 119.3
C15 C16 H16A 119.3
C18 C17 C16 119.8(5)
C18 C17 H17A 120.1
C16 C17 H17A 120.1
C19 C18 C17 120.7(4)
C19 C18 H18A 119.6
C17 C18 H18A 119.6
C18 C19 C20 120.1(4)
C18 C19 H19A 120.0
C20 C19 H19A 120.0
C15 C20 C19 119.8(4)
C15 C20 H20A 120.1
C19 C20 H20A 120.1
C22 C21 C26 119.0(4)
C22 C21 P2 123.1(4)
C26 C21 P2 117.9(3)
C21 C22 C23 119.3(5)
C21 C22 H22A 120.4
C23 C22 H22A 120.4
C24 C23 C22 120.8(5)
C24 C23 H23A 119.6
C22 C23 H23A 119.6
C23 C24 C25 120.0(5)
C23 C24 H24A 120.0
C25 C24 H24A 120.0
C24 C25 C26 120.5(6)
C24 C25 H25A 119.7
C26 C25 H25A 119.7
C25 C26 C21 120.4(5)
C25 C26 H26A 119.8
C21 C26 H26A 119.8
C28 C27 C32 120.2(5)
C28 C27 P3 118.7(5)
C32 C27 P3 121.1(4)
C27 C28 C29 118.7(8)
C27 C28 H28A 120.6
C29 C28 H28A 120.6
C30 C29 C28 119.7(7)
C30 C29 H29A 120.2
C28 C29 H29A 120.2
C31 C30 C29 121.2(7)
C31 C30 H30A 119.4
C29 C30 H30A 119.4
C30 C31 C32 118.8(8)
C30 C31 H31A 120.6
C32 C31 H31A 120.6
C31 C32 C27 121.4(7)
C31 C32 H32A 119.3
C27 C32 H32A 119.3
C34 C33 P3 115.7(3)
C34 C33 H33A 108.4
P3 C33 H33A 108.4
C34 C33 H33B 108.4
P3 C33 H33B 108.4
H33A C33 H33B 107.4
C36 C34 C33 110.7(5)
C36 C34 C35 109.8(6)
C33 C34 C35 108.2(5)
C36 C34 H34A 109.4
C33 C34 H34A 109.4
C35 C34 H34A 109.4
C34 C35 H35A 109.5
C34 C35 H35B 109.5
H35A C35 H35B 109.5
C34 C35 H35C 109.5
H35A C35 H35C 109.5
H35B C35 H35C 109.5
C34 C36 H36A 109.5
C34 C36 H36B 109.5
H36A C36 H36B 109.5
C34 C36 H36C 109.5
H36A C36 H36C 109.5
H36B C36 H36C 109.5
Pt1 C37 H37A 109.5
Pt1 C37 H37B 109.5
H37A C37 H37B 109.5
Pt1 C37 H37C 109.5
H37A C37 H37C 109.5
H37B C37 H37C 109.5

loop_
_geom_bond_atom_site_label_1
_geom_bond_atom_site_label_2
_geom_bond_distance
Pt1 C37 2.110(4)
Pt1 P2 2.2838(11)
Pt1 P1 2.2935(11)
Pt1 P3 2.3140(12)
P1 C7 1.816(5)
P1 C1 1.828(4)
P1 C13 1.835(4)
P2 C15 1.812(4)
P2 C21 1.822(4)
P2 C14 1.850(4)
P3 O1 1.532(4)
P3 C27 1.824(5)
P3 C33 1.828(4)
O2 H2C 0.8501
O2 H2B 0.8500
C1 C6 1.391(7)
C1 C2 1.381(7)
C2 C3 1.385(7)
C2 H2A 0.9400
C3 C4 1.373(9)
C3 H3A 0.9400
C4 C5 1.364(9)
C4 H4A 0.9400
C5 C6 1.388(8)
C5 H5A 0.9400
C6 H6A 0.9400
C7 C12 1.382(8)
C7 C8 1.382(7)
C8 C9 1.397(8)
C8 H8A 0.9400
C9 C10 1.355(10)
C9 H9A 0.9400
C10 C11 1.391(11)
C10 H10A 0.9400
C11 C12 1.403(8)
C11 H11A 0.9400
C12 H12A 0.9400
C13 C14 1.533(5)
C13 H13A 0.9800
C13 H13B 0.9800
C14 H14A 0.9800
C14 H14B 0.9800
C15 C16 1.392(6)
C15 C20 1.393(6)
C16 C17 1.378(6)
C16 H16A 0.9400
C17 C18 1.369(7)
C17 H17A 0.9400
C18 C19 1.367(7)
C18 H18A 0.9400
C19 C20 1.405(6)
C19 H19A 0.9400
C20 H20A 0.9400
C21 C22 1.389(6)
C21 C26 1.388(6)
C22 C23 1.399(7)
C22 H22A 0.9400
C23 C24 1.365(8)
C23 H23A 0.9400
C24 C25 1.359(8)
C24 H24A 0.9400
C25 C26 1.384(6)
C25 H25A 0.9400
C26 H26A 0.9400
C27 C28 1.389(8)
C27 C32 1.390(8)
C28 C29 1.402(10)
C28 H28A 0.9400
C29 C30 1.413(14)
C29 H29A 0.9400
C30 C31 1.362(13)
C30 H30A 0.9400
C31 C32 1.389(8)
C31 H31A 0.9400
C32 H32A 0.9400
C33 C34 1.536(6)
C33 H33A 0.9800
C33 H33B 0.9800
C34 C36 1.518(8)
C34 C35 1.583(11)
C34 H34A 0.9900
C35 H35A 0.9700
C35 H35B 0.9700
C35 H35C 0.9700
C36 H36A 0.9700
C36 H36B 0.9700
C36 H36C 0.9700
C37 H37A 0.9700
C37 H37B 0.9700
C37 H37C 0.9700
